data_2231492
loop_
_publ_author_name
'Sun, Guo-Feng'
'Hu, Jian-Ping'
'Tang, Dian-Yong'
'Zhang, Yuan-Qin'

_publ_section_title
;
 1,4-Bis(1<i>H</i>-benzimidazol-1-yl)benzene
;
_journal_coeditor_code HB6340
_journal_issue 9
_journal_name_full 'Acta Crystallographica Section E'
_journal_page_first o2286
_journal_paper_doi 10.1107/S1600536811031278
_journal_volume 67
_journal_year 2011
_chemical_formula_iupac 'C20 H14 N4'
_chemical_formula_moiety 'C20 H14 N4'
_chemical_formula_sum 'C20 H14 N4'
_chemical_formula_weight 310.35
_chemical_melting_point 564
_chemical_name_systematic
;
1,4-Bis(1<i>H</i>-benzimidazol-1-yl)benzene
;
_space_group_IT_number 33
_symmetry_cell_setting orthorhombic
_symmetry_space_group_name_Hall 'P 2c -2n'
_symmetry_space_group_name_H-M 'P n a 21'
_atom_sites_solution_hydrogens geom
_atom_sites_solution_primary direct
_atom_sites_solution_secondary difmap
_audit_creation_method SHELXL-97
_cell_angle_alpha 90.00
_cell_angle_beta 90.00
_cell_angle_gamma 90.00
_cell_formula_units_Z 4
_cell_length_a 9.5458(19)
_cell_length_b 20.499(4)
_cell_length_c 7.9283(16)
_cell_measurement_pressure 101.3
_cell_measurement_reflns_used 13068
_cell_measurement_temperature 293(2)
_cell_measurement_theta_max 27.6
_cell_measurement_theta_min 3.3
_cell_volume 1551.4(5)
_computing_cell_refinement 'CrystalClear (Rigaku/MSC, 2005)'
_computing_data_collection 'CrystalClear (Rigaku/MSC, 2005)'
_computing_data_reduction 'CrystalClear (Rigaku/MSC, 2005)'
_computing_molecular_graphics 'SHELXTL (Sheldrick, 2008)'
_computing_publication_material 'SHELXTL (Sheldrick, 2008)'
_computing_structure_refinement 'SHELXL97 (Sheldrick, 2008)'
_computing_structure_solution 'SHELXS97 (Sheldrick, 2008)'
_diffrn_ambient_temperature 293(2)
_diffrn_detector_area_resol_mean 9
_diffrn_measured_fraction_theta_full 0.997
_diffrn_measured_fraction_theta_max 0.997
_diffrn_measurement_device_type 'Rigaku Mercury CCD'
_diffrn_measurement_method \w
_diffrn_radiation_monochromator graphite
_diffrn_radiation_source 'fine-focus sealed tube'
_diffrn_radiation_type MoK\a
_diffrn_radiation_wavelength 0.71073
_diffrn_reflns_av_R_equivalents 0.0748
_diffrn_reflns_av_sigmaI/netI 0.0368
_diffrn_reflns_limit_h_max 11
_diffrn_reflns_limit_h_min -11
_diffrn_reflns_limit_k_max 24
_diffrn_reflns_limit_k_min -24
_diffrn_reflns_limit_l_max 9
_diffrn_reflns_limit_l_min -9
_diffrn_reflns_number 12744
_diffrn_reflns_theta_full 25.02
_diffrn_reflns_theta_max 25.02
_diffrn_reflns_theta_min 3.49
_diffrn_standards_decay_% 0
_diffrn_standards_interval_count 0
_diffrn_standards_interval_time 0
_exptl_absorpt_coefficient_mu 0.082
_exptl_absorpt_correction_T_max 0.985
_exptl_absorpt_correction_T_min 0.980
_exptl_absorpt_correction_type multi-scan
_exptl_absorpt_process_details '(CrystalClear; Rigaku/MSC, 2005)'
_exptl_crystal_colour colorless
_exptl_crystal_density_diffrn 1.329
_exptl_crystal_density_method 'not measured'
_exptl_crystal_description block
_exptl_crystal_F_000 648
_exptl_crystal_size_max 0.25
_exptl_crystal_size_mid 0.22
_exptl_crystal_size_min 0.18
_refine_diff_density_max 0.138
_refine_diff_density_min -0.159
_refine_ls_extinction_method none
_refine_ls_goodness_of_fit_ref 1.167
_refine_ls_hydrogen_treatment constr
_refine_ls_matrix_type full
_refine_ls_number_constraints 0
_refine_ls_number_parameters 231
_refine_ls_number_reflns 1479
_refine_ls_number_restraints 1
_refine_ls_restrained_S_all 1.167
_refine_ls_R_factor_all 0.0609
_refine_ls_R_factor_gt 0.0505
_refine_ls_shift/su_max 0.000
_refine_ls_shift/su_mean 0.000
_refine_ls_structure_factor_coef Fsqd
_refine_ls_weighting_details 'calc w=1/[\s^2^(Fo^2^)+(0.0488P)^2^+0.1271P] where P=(Fo^2^+2Fc^2^)/3'
_refine_ls_weighting_scheme calc
_refine_ls_wR_factor_gt 0.1005
_refine_ls_wR_factor_ref 0.1044
_reflns_number_gt 1298
_reflns_number_total 1479
_reflns_threshold_expression I>2\s(I)
_cod_data_source_file hb6340.cif
_cod_data_source_block I
_cod_database_code 2231492
_cod_database_fobs_code 2231492

loop_
_symmetry_equiv_pos_as_xyz
'x, y, z'
'-x, -y, z+1/2'
'-x+1/2, y+1/2, z+1/2'
'x+1/2, -y+1/2, z'

loop_
_atom_site_type_symbol
_atom_site_label
_atom_site_fract_x
_atom_site_fract_y
_atom_site_fract_z
_atom_site_U_iso_or_equiv
_atom_site_adp_type
_atom_site_calc_flag
_atom_site_refinement_flags
_atom_site_occupancy
_atom_site_symmetry_multiplicity
N N1 0.2140(3) 0.55131(15) 0.6320(4) 0.0462(8) Uani d . 1 1
N N2 0.4461(3) 0.53457(14) 0.6010(4) 0.0411(8) Uani d . 1 1
N N3 0.9643(3) 0.40659(14) 0.6681(4) 0.0383(7) Uani d . 1 1
N N4 1.1632(3) 0.37523(15) 0.7980(4) 0.0479(9) Uani d . 1 1
C C1 0.3178(4) 0.51125(18) 0.6527(5) 0.0452(9) Uani d . 1 1
H H1 0.3065 0.4699 0.6993 0.043(10) Uiso d R 1 1
C C2 0.2750(3) 0.60700(16) 0.5602(4) 0.0361(8) Uani d . 1 1
C C3 0.2141(4) 0.66544(17) 0.5108(5) 0.0427(9) Uani d . 1 1
H H3 0.1189 0.6729 0.5263 0.036(9) Uiso d R 1 1
C C4 0.2986(4) 0.71179(17) 0.4385(5) 0.0421(9) Uani d . 1 1
H H4 0.2598 0.7513 0.4047 0.063(13) Uiso d R 1 1
C C5 0.4412(4) 0.70086(17) 0.4146(5) 0.0442(10) Uani d . 1 1
H H5 0.4948 0.7331 0.3629 0.046(11) Uiso d R 1 1
C C6 0.5059(4) 0.64388(17) 0.4649(5) 0.0431(9) Uani d . 1 1
H H6 0.6014 0.6371 0.4499 0.045(10) Uiso d R 1 1
C C7 0.4197(3) 0.59693(16) 0.5399(5) 0.0364(8) Uani d . 1 1
C C8 0.5788(3) 0.50222(17) 0.6151(4) 0.0379(9) Uani d . 1 1
C C9 0.5905(4) 0.43768(17) 0.5667(5) 0.0419(9) Uani d . 1 1
H H9 0.5134 0.4158 0.5226 0.058(12) Uiso d R 1 1
C C10 0.7177(3) 0.40549(17) 0.5842(5) 0.0408(9) Uani d . 1 1
H H10 0.7256 0.3618 0.5539 0.037(9) Uiso d R 1 1
C C11 0.8327(3) 0.43899(17) 0.6469(5) 0.0366(8) Uani d . 1 1
C C12 0.8204(4) 0.50358(17) 0.6927(5) 0.0421(9) Uani d . 1 1
H H12 0.8982 0.5260 0.7330 0.047(11) Uiso d R 1 1
C C13 0.6930(4) 0.53532(18) 0.6794(5) 0.0455(10) Uani d . 1 1
H H13 0.6843 0.5786 0.7130 0.037(10) Uiso d R 1 1
C C14 1.0470(4) 0.40901(19) 0.8087(5) 0.0443(9) Uani d . 1 1
H H14 1.0229 0.4329 0.9042 0.046(11) Uiso d R 1 1
C C15 1.0353(3) 0.36720(16) 0.5527(5) 0.0391(9) Uani d . 1 1
C C16 1.0063(4) 0.3484(2) 0.3891(6) 0.0523(11) Uani d . 1 1
H H16 0.9241 0.3610 0.3355 0.064(13) Uiso d R 1 1
C C17 1.1043(4) 0.3103(2) 0.3088(6) 0.0662(12) Uani d . 1 1
H H17 1.0880 0.2971 0.1983 0.086(16) Uiso d R 1 1
C C18 1.2279(5) 0.2907(2) 0.3899(6) 0.0650(13) Uani d . 1 1
H H18 1.2914 0.2644 0.3325 0.055(12) Uiso d R 1 1
C C19 1.2571(4) 0.30983(19) 0.5533(6) 0.0525(10) Uani d . 1 1
H H19 1.3397 0.2973 0.6065 0.065(13) Uiso d R 1 1
C C20 1.1584(4) 0.34847(17) 0.6357(5) 0.0423(9) Uani d . 1 1

loop_
_atom_site_aniso_label
_atom_site_aniso_U_11
_atom_site_aniso_U_22
_atom_site_aniso_U_33
_atom_site_aniso_U_12
_atom_site_aniso_U_13
_atom_site_aniso_U_23
N1 0.0327(17) 0.0505(18) 0.056(2) 0.0003(15) 0.0048(16) 0.0058(17)
N2 0.0318(16) 0.0426(18) 0.049(2) 0.0027(13) 0.0035(15) 0.0057(15)
N3 0.0292(15) 0.0410(16) 0.0448(18) 0.0019(13) -0.0052(14) 0.0046(16)
N4 0.040(2) 0.058(2) 0.046(2) 0.0025(16) -0.0089(16) 0.0052(18)
C1 0.041(2) 0.038(2) 0.057(2) -0.0039(17) 0.010(2) 0.009(2)
C2 0.0285(17) 0.0417(19) 0.038(2) -0.0029(16) 0.0033(17) -0.0012(17)
C3 0.034(2) 0.047(2) 0.047(2) 0.0072(17) 0.0010(17) -0.0050(19)
C4 0.039(2) 0.0353(18) 0.052(2) 0.0059(17) 0.0013(19) 0.0000(19)
C5 0.044(2) 0.038(2) 0.051(2) -0.0019(18) 0.0041(19) 0.003(2)
C6 0.031(2) 0.047(2) 0.052(2) -0.0003(17) 0.0011(19) -0.0041(19)
C7 0.0305(18) 0.0354(19) 0.043(2) 0.0001(15) 0.0014(17) -0.0035(19)
C8 0.0363(19) 0.041(2) 0.036(2) 0.0057(15) 0.0021(16) 0.0033(17)
C9 0.0316(19) 0.042(2) 0.052(2) -0.0021(16) -0.0049(18) 0.0017(19)
C10 0.039(2) 0.038(2) 0.046(2) 0.0017(17) -0.0042(17) -0.0015(18)
C11 0.0318(19) 0.044(2) 0.0339(19) 0.0024(15) -0.0022(17) 0.0042(18)
C12 0.034(2) 0.043(2) 0.049(2) -0.0014(17) -0.0066(17) -0.0030(19)
C13 0.044(2) 0.039(2) 0.054(3) 0.0039(17) -0.0021(19) -0.0105(19)
C14 0.039(2) 0.053(2) 0.041(2) -0.0013(19) -0.0063(19) 0.001(2)
C15 0.0338(19) 0.0346(18) 0.049(2) 0.0030(15) -0.0013(18) 0.0040(18)
C16 0.048(2) 0.061(3) 0.048(2) 0.013(2) -0.013(2) -0.007(2)
C17 0.064(3) 0.079(3) 0.056(3) 0.024(2) -0.004(2) -0.015(3)
C18 0.057(3) 0.068(3) 0.070(3) 0.024(2) 0.003(2) -0.010(3)
C19 0.042(2) 0.056(2) 0.060(3) 0.011(2) -0.005(2) 0.006(2)
C20 0.037(2) 0.041(2) 0.049(2) 0.0012(16) -0.0034(19) 0.005(2)

loop_
_atom_type_symbol
_atom_type_description
_atom_type_scat_dispersion_real
_atom_type_scat_dispersion_imag
_atom_type_scat_source
C C 0.0033 0.0016 'International Tables Vol C Tables 4.2.6.8 and 6.1.1.4'
H H 0.0000 0.0000 'International Tables Vol C Tables 4.2.6.8 and 6.1.1.4'
N N 0.0061 0.0033 'International Tables Vol C Tables 4.2.6.8 and 6.1.1.4'

loop_
_geom_angle_atom_site_label_1
_geom_angle_atom_site_label_2
_geom_angle_atom_site_label_3
_geom_angle
C1 N1 C2 104.4(3)
C1 N2 C7 105.2(3)
C1 N2 C8 127.0(3)
C7 N2 C8 127.8(3)
C14 N3 C15 106.0(3)
C14 N3 C11 125.8(3)
C15 N3 C11 128.2(3)
C14 N4 C20 103.8(3)
N1 C1 N2 115.0(3)
N1 C1 H1 122.5
N2 C1 H1 122.5
C3 C2 N1 130.0(3)
C3 C2 C7 120.4(3)
N1 C2 C7 109.6(3)
C4 C3 C2 118.0(3)
C4 C3 H3 121.0
C2 C3 H3 120.9
C3 C4 C5 121.3(3)
C3 C4 H4 119.3
C5 C4 H4 119.4
C6 C5 C4 122.3(4)
C6 C5 H5 118.9
C4 C5 H5 118.9
C5 C6 C7 116.2(3)
C5 C6 H6 121.9
C7 C6 H6 121.9
N2 C7 C6 132.4(3)
N2 C7 C2 105.9(3)
C6 C7 C2 121.7(3)
C13 C8 C9 120.6(3)
C13 C8 N2 119.9(3)
C9 C8 N2 119.5(3)
C8 C9 C10 119.8(3)
C8 C9 H9 120.1
C10 C9 H9 120.0
C11 C10 C9 119.5(3)
C11 C10 H10 120.3
C9 C10 H10 120.2
C12 C11 C10 120.2(3)
C12 C11 N3 119.3(3)
C10 C11 N3 120.5(3)
C11 C12 C13 120.4(3)
C11 C12 H12 119.8
C13 C12 H12 119.8
C8 C13 C12 119.4(3)
C8 C13 H13 120.3
C12 C13 H13 120.3
N4 C14 N3 114.6(4)
N4 C14 H14 122.7
N3 C14 H14 122.7
C16 C15 N3 132.8(3)
C16 C15 C20 122.2(4)
N3 C15 C20 104.9(3)
C17 C16 C15 117.2(4)
C17 C16 H16 121.4
C15 C16 H16 121.4
C16 C17 C18 121.5(5)
C16 C17 H17 119.2
C18 C17 H17 119.3
C19 C18 C17 121.2(4)
C19 C18 H18 119.4
C17 C18 H18 119.4
C18 C19 C20 117.7(4)
C18 C19 H19 121.2
C20 C19 H19 121.1
C19 C20 N4 129.2(3)
C19 C20 C15 120.2(4)
N4 C20 C15 110.6(3)

loop_
_geom_bond_atom_site_label_1
_geom_bond_atom_site_label_2
_geom_bond_distance
N1 C1 1.298(5)
N1 C2 1.402(4)
N2 C1 1.377(4)
N2 C7 1.390(4)
N2 C8 1.434(4)
N3 C14 1.367(4)
N3 C15 1.396(5)
N3 C11 1.431(4)
N4 C14 1.310(4)
N4 C20 1.400(5)
C1 H1 0.9301
C2 C3 1.388(5)
C2 C7 1.406(4)
C3 C4 1.372(5)
C3 H3 0.9300
C4 C5 1.393(5)
C4 H4 0.9299
C5 C6 1.380(5)
C5 H5 0.9301
C6 C7 1.399(5)
C6 H6 0.9300
C8 C13 1.381(5)
C8 C9 1.382(5)
C9 C10 1.389(5)
C9 H9 0.9300
C10 C11 1.387(5)
C10 H10 0.9301
C11 C12 1.378(5)
C12 C13 1.384(5)
C12 H12 0.9299
C13 H13 0.9301
C14 H14 0.9299
C15 C16 1.381(6)
C15 C20 1.400(5)
C16 C17 1.374(6)
C16 H16 0.9299
C17 C18 1.402(6)
C17 H17 0.9300
C18 C19 1.382(6)
C18 H18 0.9300
C19 C20 1.394(5)
C19 H19 0.9301

loop_
_geom_hbond_atom_site_label_D
_geom_hbond_atom_site_label_H
_geom_hbond_atom_site_label_A
_geom_hbond_site_symmetry_A
_geom_hbond_distance_DH
_geom_hbond_distance_HA
_geom_hbond_distance_DA
_geom_hbond_angle_DHA
C1 H1 N4 1_455 0.93 2.50 3.359(5) 153
C6 H6 N4 2_764 0.93 2.56 3.447(5) 159

loop_
_geom_torsion_atom_site_label_1
_geom_torsion_atom_site_label_2
_geom_torsion_atom_site_label_3
_geom_torsion_atom_site_label_4
_geom_torsion
C2 N1 C1 N2 -0.1(4)
C7 N2 C1 N1 -0.1(5)
C8 N2 C1 N1 177.2(4)
C1 N1 C2 C3 179.9(4)
C1 N1 C2 C7 0.2(4)
N1 C2 C3 C4 -178.1(4)
C7 C2 C3 C4 1.5(5)
C2 C3 C4 C5 0.2(6)
C3 C4 C5 C6 -1.4(6)
C4 C5 C6 C7 0.8(6)
C1 N2 C7 C6 -177.3(4)
C8 N2 C7 C6 5.4(7)
C1 N2 C7 C2 0.2(4)
C8 N2 C7 C2 -177.1(3)
C5 C6 C7 N2 178.1(4)
C5 C6 C7 C2 1.0(6)
C3 C2 C7 N2 180.0(3)
N1 C2 C7 N2 -0.3(4)
C3 C2 C7 C6 -2.2(6)
N1 C2 C7 C6 177.6(4)
C1 N2 C8 C13 -131.9(4)
C7 N2 C8 C13 44.8(5)
C1 N2 C8 C9 47.1(5)
C7 N2 C8 C9 -136.2(4)
C13 C8 C9 C10 0.7(6)
N2 C8 C9 C10 -178.3(3)
C8 C9 C10 C11 -1.4(6)
C9 C10 C11 C12 0.5(5)
C9 C10 C11 N3 179.2(3)
C14 N3 C11 C12 46.4(5)
C15 N3 C11 C12 -133.0(4)
C14 N3 C11 C10 -132.3(4)
C15 N3 C11 C10 48.3(5)
C10 C11 C12 C13 1.1(6)
N3 C11 C12 C13 -177.6(4)
C9 C8 C13 C12 0.9(6)
N2 C8 C13 C12 179.9(3)
C11 C12 C13 C8 -1.8(6)
C20 N4 C14 N3 0.6(4)
C15 N3 C14 N4 -0.5(4)
C11 N3 C14 N4 -179.9(3)
C14 N3 C15 C16 -178.0(4)
C11 N3 C15 C16 1.4(6)
C14 N3 C15 C20 0.1(4)
C11 N3 C15 C20 179.6(3)
N3 C15 C16 C17 177.6(4)
C20 C15 C16 C17 -0.3(6)
C15 C16 C17 C18 0.6(7)
C16 C17 C18 C19 -1.0(7)
C17 C18 C19 C20 1.0(6)
C18 C19 C20 N4 -178.6(4)
C18 C19 C20 C15 -0.6(5)
C14 N4 C20 C19 177.6(4)
C14 N4 C20 C15 -0.5(4)
C16 C15 C20 C19 0.3(5)
N3 C15 C20 C19 -178.1(3)
C16 C15 C20 N4 178.6(4)
N3 C15 C20 N4 0.3(4)

loop_
_cod_related_entry_id
_cod_related_entry_database
_cod_related_entry_code
1 ChemSpider 30656930
